data_7233758
loop_
_publ_author_name
'Deng, Liming'
'Zhang, Yaowen'
'Zhang, Dan'
'Jiao, Shaoshao'
'Xu, Jixiang'
'Liu, Kang'
'Wang, Lei'

_publ_section_title
;
 Two exceptionally stable luminescent MOFs for the selective and sensitive
 detection of Fe3+ ions in aqueous solution
;
_journal_issue 40
_journal_name_full CrystEngComm
_journal_page_first 6056
_journal_paper_doi 10.1039/C9CE01166H
_journal_volume 21
_journal_year 2019
_chemical_formula_moiety '0.5(C28 H16 Cd2 N8 O8)'
_chemical_formula_sum 'C14 H8 Cd N4 O4'
_chemical_formula_weight 408.64
_space_group_crystal_system monoclinic
_space_group_IT_number 14
_space_group_name_Hall '-P 2ybc'
_space_group_name_H-M_alt 'P 1 21/c 1'
_symmetry_space_group_name_Hall '-P 2ybc'
_symmetry_space_group_name_H-M 'P 1 21/c 1'
_atom_sites_solution_hydrogens geom
_atom_sites_solution_primary iterative
_audit_creation_date 2018-05-05
_audit_creation_method
;
Olex2 1.2
(compiled 2013.09.17 svn.r2790 for OlexSys, GUI svn.r4601)
;
_audit_update_record
;
2019-05-08 deposited with the CCDC.    2019-09-09 downloaded from the CCDC.
;
_cell_angle_alpha 90
_cell_angle_beta 98.83(3)
_cell_angle_gamma 90
_cell_formula_units_Z 2
_cell_length_a 4.9130(10)
_cell_length_b 13.234(3)
_cell_length_c 10.065(2)
_cell_measurement_reflns_used 2221
_cell_measurement_temperature 293(2)
_cell_measurement_theta_max 29.0655
_cell_measurement_theta_min 3.1420
_cell_volume 646.7(2)
_computing_molecular_graphics
;
O. V. Dolomanov, L. J. Bourhis, R. J. Gildea, J. A. K. Howard and H. Puschmann,
OLEX2: a complete structure solution, refinement and analysis program.
J. Appl. Cryst. (2009). 42, 339-341.
;
_computing_publication_material
;
O. V. Dolomanov, L. J. Bourhis, R. J. Gildea, J. A. K. Howard and H. Puschmann,
OLEX2: a complete structure solution, refinement and analysis program.
J. Appl. Cryst. (2009). 42, 339-341.
;
_computing_structure_refinement
'L.J. Bourhis, O.V. Dolomanov, R.J. Gildea, J.A.K. Howard, H. Puschmann, in preparation (2013)'
_computing_structure_solution 'SUPERFLIP, J. Appl. Cryst. (2007) 40, 786-790'
_diffrn_ambient_temperature 293(2)
_diffrn_measured_fraction_theta_full 0.976
_diffrn_measured_fraction_theta_max 0.999
_diffrn_measurement_device_type 'Bruker P4'
_diffrn_measurement_method '\w scans'
_diffrn_radiation_monochromator graphite
_diffrn_radiation_type MoK\a
_diffrn_radiation_wavelength 0.71073
_diffrn_reflns_av_R_equivalents 0.0253
_diffrn_reflns_av_unetI/netI 0.0188
_diffrn_reflns_Laue_measured_fraction_full 0.976
_diffrn_reflns_Laue_measured_fraction_max 0.999
_diffrn_reflns_limit_h_max 5
_diffrn_reflns_limit_h_min -5
_diffrn_reflns_limit_k_max 15
_diffrn_reflns_limit_k_min -15
_diffrn_reflns_limit_l_max 11
_diffrn_reflns_limit_l_min -11
_diffrn_reflns_number 4984
_diffrn_reflns_point_group_measured_fraction_full 0.976
_diffrn_reflns_point_group_measured_fraction_max 0.999
_diffrn_reflns_theta_full 25.242
_diffrn_reflns_theta_max 24.975
_diffrn_reflns_theta_min 3.078
_exptl_absorpt_coefficient_mu 1.718
_exptl_absorpt_correction_type none
_exptl_crystal_colour colorless
_exptl_crystal_density_diffrn 2.099
_exptl_crystal_description block
_exptl_crystal_F_000 400
_exptl_crystal_size_max 0.32
_exptl_crystal_size_mid 0.26
_exptl_crystal_size_min 0.22
_refine_diff_density_max 0.352
_refine_diff_density_min -0.259
_refine_diff_density_rms 0.065
_refine_ls_extinction_method none
_refine_ls_goodness_of_fit_ref 1.131
_refine_ls_hydrogen_treatment constr
_refine_ls_matrix_type full
_refine_ls_number_parameters 106
_refine_ls_number_reflns 1132
_refine_ls_number_restraints 0
_refine_ls_restrained_S_all 1.131
_refine_ls_R_factor_all 0.0218
_refine_ls_R_factor_gt 0.0187
_refine_ls_shift/su_max 0.000
_refine_ls_shift/su_mean 0.000
_refine_ls_structure_factor_coef Fsqd
_refine_ls_weighting_details
;
 w=1/[\s^2^(Fo^2^)+(0.0149P)^2^+0.5782P]
 where P=(Fo^2^+2Fc^2^)/3
;
_refine_ls_weighting_scheme calc
_refine_ls_wR_factor_gt 0.0424
_refine_ls_wR_factor_ref 0.0436
_reflns_Friedel_coverage 0.000
_reflns_number_gt 1014
_reflns_number_total 1132
_reflns_threshold_expression 'I > 2\s(I)'
_cod_data_source_file c9ce01166h2.cif
_cod_data_source_block sad
_cod_depositor_comments 'Adding full bibliography for 7233757--7233758.cif.'
_cod_database_code 7233758
_shelxl_version_number 2013-2
_shelx_space_group_comment
;
The symmetry employed for this shelxl refinement is uniquely defined
by the following loop, which should always be used as a source of
symmetry information in preference to the above space-group names.
They are only intended as comments.
;
_olex2_refinement_description
;
1. Others
 Fixed Uiso: H5(0.024) H1(0.029) H2(0.033) H3(0.03)
 Fixed X: Cd1(0.5) H5(0.1624) H1(0.1095) H2(0.6815) H3(0.5463)
 Fixed Y: Cd1(0.5) H5(0.8837) H1(0.7142) H2(0.69) H3(0.8673)
 Fixed Z: Cd1(1) H5(1.1639) H1(1.0412) H2(0.8109) H3(0.8078)
;
_olex2_submission_special_instructions 'No special instructions were received'

loop_
_space_group_symop_operation_xyz
'x, y, z'
'-x, y+1/2, -z+1/2'
'-x, -y, -z'
'x, -y-1/2, z-1/2'

loop_
_atom_site_label
_atom_site_type_symbol
_atom_site_fract_x
_atom_site_fract_y
_atom_site_fract_z
_atom_site_U_iso_or_equiv
_atom_site_adp_type
_atom_site_occupancy
_atom_site_site_symmetry_order
_atom_site_calc_flag
_atom_site_refinement_flags_posn
_atom_site_refinement_flags_adp
_atom_site_refinement_flags_occupancy
Cd1 Cd 0.5000 0.5000 1.0000 0.01834(10) Uani 1 2 d S T P
N2 N 0.2746(4) 0.82420(15) 0.9359(2) 0.0201(4) Uani 1 1 d . . .
N1 N 0.3964(4) 0.66331(15) 0.9383(2) 0.0248(5) Uani 1 1 d . . .
C4 C 0.1358(5) 0.91443(17) 0.9666(2) 0.0186(5) Uani 1 1 d . . .
C5 C 0.0963(5) 0.93082(18) 1.0982(2) 0.0204(5) Uani 1 1 d . . .
H5 H 0.1624 0.8837 1.1639 0.024 Uiso 1 1 calc R . .
O1 O 0.2818(4) 0.49564(13) 1.18494(18) 0.0324(5) Uani 1 1 d . . .
C7 C 0.0677(5) 0.53066(17) 1.2188(2) 0.0187(5) Uani 1 1 d . . .
C1 C 0.2349(5) 0.72964(18) 0.9838(3) 0.0241(6) Uani 1 1 d . . .
H1 H 0.1095 0.7142 1.0412 0.029 Uiso 1 1 calc R . .
O2 O 0.1251(4) 0.42535(14) 0.85429(18) 0.0304(4) Uani 1 1 d . . .
C6 C 0.0400(5) 0.98379(17) 0.8660(2) 0.0179(5) Uani 1 1 d . . .
C2 C 0.5487(5) 0.71745(19) 0.8570(3) 0.0277(6) Uani 1 1 d . . .
H2 H 0.6815 0.6900 0.8109 0.033 Uiso 1 1 calc R . .
C3 C 0.4753(5) 0.81553(19) 0.8548(3) 0.0254(6) Uani 1 1 d . . .
H3 H 0.5463 0.8673 0.8078 0.030 Uiso 1 1 calc R . .

loop_
_atom_site_aniso_label
_atom_site_aniso_U_11
_atom_site_aniso_U_22
_atom_site_aniso_U_33
_atom_site_aniso_U_23
_atom_site_aniso_U_13
_atom_site_aniso_U_12
Cd1 0.02505(15) 0.01394(14) 0.01737(14) 0.00233(10) 0.00754(10) 0.00421(10)
N2 0.0277(11) 0.0155(10) 0.0192(10) 0.0011(9) 0.0102(9) 0.0065(9)
N1 0.0328(12) 0.0163(10) 0.0261(12) 0.0021(9) 0.0073(10) 0.0066(9)
C4 0.0228(12) 0.0131(11) 0.0211(12) -0.0002(10) 0.0072(10) 0.0028(10)
C5 0.0267(13) 0.0163(12) 0.0190(12) 0.0042(10) 0.0061(10) 0.0031(10)
O1 0.0411(11) 0.0345(11) 0.0258(10) 0.0012(8) 0.0186(9) 0.0080(9)
C7 0.0262(13) 0.0115(11) 0.0196(13) -0.0021(10) 0.0078(11) -0.0056(10)
C1 0.0320(14) 0.0187(12) 0.0238(13) 0.0043(10) 0.0116(11) 0.0027(11)
O2 0.0341(10) 0.0322(10) 0.0241(9) 0.0050(8) 0.0020(8) -0.0017(9)
C6 0.0209(12) 0.0163(12) 0.0178(12) 0.0004(9) 0.0071(10) -0.0009(9)
C2 0.0309(14) 0.0241(14) 0.0316(15) 0.0014(11) 0.0157(12) 0.0072(11)
C3 0.0282(13) 0.0197(12) 0.0312(14) 0.0036(11) 0.0143(12) 0.0018(11)

loop_
_atom_type_symbol
_atom_type_description
_atom_type_scat_dispersion_real
_atom_type_scat_dispersion_imag
_atom_type_scat_source
C C 0.0033 0.0016 'International Tables Vol C Tables 4.2.6.8 and 6.1.1.4'
H H 0.0000 0.0000 'International Tables Vol C Tables 4.2.6.8 and 6.1.1.4'
Cd Cd -0.8075 1.2024 'International Tables Vol C Tables 4.2.6.8 and 6.1.1.4'
N N 0.0061 0.0033 'International Tables Vol C Tables 4.2.6.8 and 6.1.1.4'
O O 0.0106 0.0060 'International Tables Vol C Tables 4.2.6.8 and 6.1.1.4'

loop_
_geom_angle_atom_site_label_1
_geom_angle_atom_site_label_2
_geom_angle_atom_site_label_3
_geom_angle
_geom_angle_site_symmetry_1
_geom_angle_site_symmetry_3
N1 Cd1 N1 180.0 3_667 .
N1 Cd1 O1 97.61(7) . .
N1 Cd1 O1 82.39(7) . 3_667
N1 Cd1 O1 82.39(7) 3_667 .
N1 Cd1 O1 97.61(7) 3_667 3_667
N1 Cd1 O2 83.93(7) 3_667 .
N1 Cd1 O2 96.07(7) 3_667 3_667
N1 Cd1 O2 96.07(7) . .
N1 Cd1 O2 83.93(7) . 3_667
O1 Cd1 O1 180.0 3_667 .
O1 Cd1 O2 85.66(7) . 3_667
O1 Cd1 O2 94.34(7) . .
O1 Cd1 O2 85.66(7) 3_667 .
O1 Cd1 O2 94.34(7) 3_667 3_667
O2 Cd1 O2 180.0 3_667 .
C1 N2 C4 126.1(2) . .
C1 N2 C3 106.7(2) . .
C3 N2 C4 127.2(2) . .
C1 N1 Cd1 131.27(17) . .
C1 N1 C2 105.6(2) . .
C2 N1 Cd1 122.02(16) . .
C5 C4 N2 118.6(2) . .
C5 C4 C6 120.7(2) . .
C6 C4 N2 120.7(2) . .
C4 C5 C6 121.3(2) . 3_577
C7 O1 Cd1 137.33(17) . .
O1 C7 O2 127.5(2) . 3_567
O1 C7 C6 115.2(2) . 4_576
O2 C7 C6 117.3(2) 3_567 4_576
N1 C1 N2 111.3(2) . .
C7 O2 Cd1 127.78(16) 3_567 .
C4 C6 C7 123.7(2) . 4_575
C5 C6 C4 118.0(2) 3_577 .
C5 C6 C7 118.3(2) 3_577 4_575
C3 C2 N1 109.8(2) . .
C2 C3 N2 106.6(2) . .

loop_
_geom_bond_atom_site_label_1
_geom_bond_atom_site_label_2
_geom_bond_distance
_geom_bond_site_symmetry_2
Cd1 N1 2.285(2) .
Cd1 N1 2.285(2) 3_667
Cd1 O1 2.2867(18) 3_667
Cd1 O1 2.2868(18) .
Cd1 O2 2.3855(19) 3_667
Cd1 O2 2.3855(19) .
N2 C4 1.432(3) .
N2 C1 1.366(3) .
N2 C3 1.378(3) .
N1 C1 1.312(3) .
N1 C2 1.390(3) .
C4 C5 1.385(3) .
C4 C6 1.394(3) .
C5 C6 1.389(3) 3_577
O1 C7 1.244(3) .
C7 O2 1.250(3) 3_567
C7 C6 1.521(3) 4_576
O2 C7 1.250(3) 3_567
C6 C5 1.389(3) 3_577
C6 C7 1.521(3) 4_575
C2 C3 1.346(4) .
